data_7712445
loop_
_publ_author_name
'Misawa-Suzuki, Tomoyo'
'Nagao, Hirotaka'

_publ_section_title
;
 Ru(IV)-Ru(IV) complexes having the doubly oxido-bridged core with a
 bridging carbonato or hydrogencarbonato ligand.
;
_journal_issue 9
_journal_name_full 'Dalton transactions (Cambridge, England : 2003)'
_journal_page_first 2863
_journal_page_last 2871
_journal_paper_doi 10.1039/d2dt04080h
_journal_volume 52
_journal_year 2023
_chemical_formula_moiety 'C29 H35 N6 O5 Ru2, 4(Cl O4), O'
_chemical_formula_sum 'C29 H35 Cl4 N6 O22 Ru2'
_chemical_formula_weight 1163.57
_space_group_crystal_system triclinic
_space_group_IT_number 2
_space_group_name_Hall '-P 1'
_space_group_name_H-M_alt 'P -1'
_atom_sites_solution_hydrogens geom
_atom_sites_solution_primary dual
_audit_creation_date 2021-08-17
_audit_creation_method
;
Olex2 1.3
(compiled 2020.11.12 svn.r5f609507 for OlexSys, GUI svn.r6272)
;
_audit_update_record
;
2021-10-13 deposited with the CCDC.	2023-02-02 downloaded from the CCDC.
;
_cell_angle_alpha 79.7680(10)
_cell_angle_beta 81.3400(10)
_cell_angle_gamma 82.2290(10)
_cell_formula_units_Z 2
_cell_length_a 12.58570(10)
_cell_length_b 13.65550(10)
_cell_length_c 13.97300(10)
_cell_measurement_reflns_used 18046
_cell_measurement_temperature 293(2)
_cell_measurement_theta_max 75.5590
_cell_measurement_theta_min 3.2090
_cell_volume 2321.76(3)
_computing_cell_refinement 'CrystalClear-SM Expert 2.0 r7 (Rigaku, 2011)'
_computing_data_collection 'CrystalClear-SM Expert 2.0 r7 (Rigaku, 2011)'
_computing_data_reduction 'CrystalClear-SM Expert 2.0 r7 (Rigaku, 2011)'
_computing_molecular_graphics 'Olex2 1.3 (Dolomanov et al., 2009)'
_computing_publication_material 'Olex2 1.3 (Dolomanov et al., 2009)'
_computing_structure_refinement 'SHELXL 2018/3 (Sheldrick, 2015)'
_computing_structure_solution 'ShelXT (Sheldrick, 2015)'
_diffrn_ambient_temperature 293(2)
_diffrn_detector_area_resol_mean 28.5714
_diffrn_detector_type 'Rigaku Saturn724+'
_diffrn_measured_fraction_theta_full 0.997
_diffrn_measured_fraction_theta_max 0.960
_diffrn_measurement_details
;
List of Runs (angles in degrees, time in seconds):

  # Type    Start    End  Width  t~exp~   \w     \q     \k     \f   Frames
#--------------------------------------------------------------------------
  1  \w     16.00 104.00   0.50    0.10    --   42.55  74.00-151.00  176
  2  \w    146.00 172.00   0.50    0.56    --  109.88  74.00-151.00   52
  3  \w     93.00 123.00   0.50    0.56    --  109.88  74.00-151.00   60
  4  \w    113.00 177.00   0.50    0.56    --  109.88  45.00 -60.00  128
  5  \w     92.00 166.00   0.50    0.56    --  109.88  45.00 -30.00  148
  6  \w     88.00 175.00   0.50    0.56    --  109.88  45.00 -90.00  174
  7  \w     88.00 177.00   0.50    0.56    --  109.88  45.00-120.00  178
  8  \w    129.00 177.00   0.50    0.56    --  109.88  15.00-180.00   96
  9  \w     71.00 126.00   0.50    0.56    --  109.88  15.00-180.00  110
 10  \w     73.00 102.00   0.50    0.56    --  109.88 -94.00   0.00   58
 11  \w     76.00 104.00   0.50    0.56    --  109.88 -94.00 120.00   56
 12  \w     65.00 122.00   0.50    0.10    --   42.55-178.00 120.00  114
 13  \w     75.00 104.00   0.50    0.56    --  109.88 -94.00  60.00   58
 14  \w     36.00  69.00   0.50    0.56    --  109.88 -94.00   0.00   66
 15  \w     78.00 104.00   0.50    0.56    --  109.88 -94.00 -60.00   52
 16  \w     37.00 101.00   0.50    0.56    --  109.88 -94.00 -90.00  128
 17  \w     37.00 103.00   0.50    0.56    --  109.88 -94.00-180.00  132
 18  \w     77.00 105.00   0.50    0.56    --  109.88-107.00-114.41   56
 19  \w     38.00  92.00   0.50    0.56    --  109.88 -77.00   0.00  108
 20  \w     50.00  96.00   0.50    0.56    --  109.88 -74.00  80.00   92
 21  \w     40.00 100.00   0.50    0.56    --  109.88 -77.00  30.00  120
 22  \w     37.00  73.00   0.50    0.56    --  109.88 -61.00  90.00   72
 23  \w     -3.00  23.00   0.50    0.10    --   42.55 -74.00  80.00   52
 24  \w     45.00  71.00   0.50    0.56    --  109.88 -77.00 -90.00   52
 25  \w     73.00  99.00   0.50    0.56    --  109.88 -77.00 -90.00   52
 26  \w     37.00  98.00   0.50    0.56    --  109.88 -77.00-180.00  122
 27  \w    -69.00  19.00   0.50    0.10    --  -42.55  74.00-151.00  176
 28  \w    -23.00  32.00   0.50    0.10    --  -42.55  57.00 -30.00  110
 29  \w    -62.00 -33.00   0.50    0.10    --  -42.55  57.00 -30.00   58
 30  \w    -36.00  31.00   0.50    0.10    --  -42.55  37.00 150.00  134
 31  \w    -47.00 -14.00   0.50    0.56    --  -90.25  45.00  60.00   66
 32  \w    -40.00 -14.00   0.50    0.56    --  -90.25  45.00 120.00   52
 33  \w    -64.00 -30.00   0.50    0.56    --  -90.25  61.00   0.00   68
 34  \w    -45.00 -20.00   0.50    0.56    --  -90.25  45.00  30.00   50
 35  \w    -48.00 -16.00   0.50    0.56    --  -90.25  45.00 -30.00   64
 36  \w    -40.00 -14.00   0.50    0.56    --  -90.25  45.00-150.00   52
 37  \w    -77.00 -52.00   0.50    0.56    --  -90.25  74.00-151.00   50
 38  \w   -166.00-141.00   0.50    0.56    --  -90.25 -45.00-120.00   50
 39  \w   -121.00 -96.00   0.50    0.56    --  -90.25 -45.00-120.00   50
 40  \w   -109.00 -24.00   0.50    0.10    --  -42.55 -74.00  80.00  170
 41  \w   -158.00 -81.00   0.50    0.56    --  -90.25 -74.00  80.00  154
;
_diffrn_measurement_device 'AFC12 (Right): Kappa 3 circle'
_diffrn_measurement_device_type 'Rigaku Saturn724+ (2x2 bin mode)'
_diffrn_measurement_method 'profile data from \w-scans'
_diffrn_measurement_specimen_support 'Mitegen 50um'
_diffrn_radiation_type CuK\a
_diffrn_radiation_wavelength 1.54184
_diffrn_reflns_av_R_equivalents 0.0362
_diffrn_reflns_av_unetI/netI 0.0386
_diffrn_reflns_Laue_measured_fraction_full 0.997
_diffrn_reflns_Laue_measured_fraction_max 0.960
_diffrn_reflns_limit_h_max 15
_diffrn_reflns_limit_h_min -15
_diffrn_reflns_limit_k_max 17
_diffrn_reflns_limit_k_min -16
_diffrn_reflns_limit_l_max 17
_diffrn_reflns_limit_l_min -16
_diffrn_reflns_number 27538
_diffrn_reflns_point_group_measured_fraction_full 0.997
_diffrn_reflns_point_group_measured_fraction_max 0.960
_diffrn_reflns_theta_full 67.684
_diffrn_reflns_theta_max 75.689
_diffrn_reflns_theta_min 3.241
_diffrn_source 'Rotating Anode'
_diffrn_source_current 24.0
_diffrn_source_power 1.2
_diffrn_source_target Mo
_diffrn_source_type 'Rotating Anode'
_diffrn_source_voltage 50.0
_exptl_absorpt_coefficient_mu 8.125
_exptl_absorpt_correction_T_max 1.00000
_exptl_absorpt_correction_T_min 0.65299
_exptl_absorpt_correction_type multi-scan
_exptl_absorpt_process_details
;
CrysAlisPro 1.171.40.82a (Rigaku Oxford Diffraction, 2020)
Empirical absorption correction using spherical harmonics,
implemented in SCALE3 ABSPACK scaling algorithm.
;
_exptl_crystal_colour 'clear light green'
_exptl_crystal_density_diffrn 1.664
_exptl_crystal_description hexagonal
_exptl_crystal_F_000 1166
_exptl_crystal_size_max 0.10
_exptl_crystal_size_mid 0.067
_exptl_crystal_size_min 0.067
_refine_diff_density_max 0.780
_refine_diff_density_min -0.820
_refine_diff_density_rms 0.086
_refine_ls_extinction_method none
_refine_ls_goodness_of_fit_ref 1.076
_refine_ls_hydrogen_treatment constr
_refine_ls_matrix_type full
_refine_ls_number_parameters 571
_refine_ls_number_reflns 9278
_refine_ls_number_restraints 0
_refine_ls_restrained_S_all 1.076
_refine_ls_R_factor_all 0.0435
_refine_ls_R_factor_gt 0.0398
_refine_ls_shift/su_max 0.001
_refine_ls_shift/su_mean 0.000
_refine_ls_structure_factor_coef Fsqd
_refine_ls_weighting_details 'w=1/[\s^2^(Fo^2^)+(0.0719P)^2^+1.0137P] where P=(Fo^2^+2Fc^2^)/3'
_refine_ls_weighting_scheme calc
_refine_ls_wR_factor_gt 0.1149
_refine_ls_wR_factor_ref 0.1183
_reflns_Friedel_coverage 0.000
_reflns_number_gt 8296
_reflns_number_total 9278
_reflns_threshold_expression 'I > 2\s(I)'
_cod_data_source_file d2dt04080h2.cif
_cod_data_source_block exp_377
_cod_database_code 7712445
_shelx_shelxl_version_number 2018/3
_chemical_oxdiff_usercomment '298 K'
_shelx_space_group_comment
;
The symmetry employed for this shelxl refinement is uniquely defined
by the following loop, which should always be used as a source of
symmetry information in preference to the above space-group names.
They are only intended as comments.
;
_olex2_refinement_description
;
1. Fixed Uiso
 At 1.2 times of:
  All C(H) groups, All C(H,H) groups
 At 1.5 times of:
  All C(H,H,H) groups, All O(H) groups
2.a Secondary CH2 refined with riding coordinates:
 C18(H18A,H18B), C1(H1A,H1B), C4(H4A,H4B), C17(H17A,H17B), C3(H3A,H3B),
 C15(H15A,H15B)
2.b Aromatic/amide H refined with riding coordinates:
 C28(H28), C14(H14), C22(H22), C23(H23), C6(H6), C27(H27), C7(H7), C21(H21),
 C20(H20), C11(H11), C9(H9), C25(H25), C8(H8), C26(H26), C13(H13), C12(H12)
2.c Idealised Me refined as rotating group:
 C2(H2A,H2B,H2C), C16(H16A,H16B,H16C)
2.d Idealised tetrahedral OH refined as rotating group:
 O5(H5)
;
_smtbx_masks_void_probe_radius 1.2
_smtbx_masks_void_truncation_radius 1.2
_olex2_submission_special_instructions 'No special instructions were received'
_oxdiff_exptl_absorpt_empirical_details
;
Empirical correction (ABSPACK) includes:
- Absorption correction using spherical harmonics
- Frame scaling
;

loop_
_space_group_symop_operation_xyz
'x, y, z'
'-x, -y, -z'

loop_
_atom_site_label
_atom_site_type_symbol
_atom_site_fract_x
_atom_site_fract_y
_atom_site_fract_z
_atom_site_U_iso_or_equiv
_atom_site_adp_type
_atom_site_occupancy
_atom_site_site_symmetry_order
_atom_site_calc_flag
_atom_site_refinement_flags_posn
_atom_site_refinement_flags_adp
_atom_site_refinement_flags_occupancy
_atom_site_disorder_assembly
_atom_site_disorder_group
Ru1 Ru 0.69772(2) 0.27154(2) 0.22007(2) 0.03850(9) Uani 1 1 d . . . . .
Ru2 Ru 0.68211(2) 0.10749(2) 0.18076(2) 0.03969(9) Uani 1 1 d . . . . .
Cl4 Cl 0.05622(11) 0.30099(10) 0.89091(10) 0.0866(3) Uani 1 1 d . . . . .
Cl2 Cl 0.43939(12) 0.66209(9) 0.19030(9) 0.0814(3) Uani 1 1 d . . . . .
Cl3 Cl 1.23222(19) -0.0357(2) 0.41677(12) 0.1505(10) Uani 1 1 d . . . . .
O2 O 0.71661(19) 0.22847(16) 0.09603(16) 0.0446(5) Uani 1 1 d . . . . .
Cl1 Cl 0.1883(3) 0.32342(18) 0.48725(16) 0.1554(10) Uani 1 1 d . . . . .
O1 O 0.6723(2) 0.14823(17) 0.30541(17) 0.0465(5) Uani 1 1 d . . . . .
O5 O 0.3766(2) 0.2607(2) 0.1931(3) 0.0663(7) Uani 1 1 d . . . . .
H5 H 0.356718 0.314972 0.211068 0.099 Uiso 1 1 calc R U . . .
O4 O 0.51914(19) 0.15283(17) 0.1782(2) 0.0522(6) Uani 1 1 d . . . . .
O3 O 0.53330(19) 0.30449(17) 0.2138(2) 0.0510(5) Uani 1 1 d . . . . .
N3 N 0.8594(2) 0.2566(2) 0.2323(2) 0.0502(6) Uani 1 1 d . . . . .
N6 N 0.8406(2) 0.0456(2) 0.1792(2) 0.0468(6) Uani 1 1 d . . . . .
N1 N 0.7369(3) 0.4150(2) 0.1463(2) 0.0487(6) Uani 1 1 d . . . . .
N5 N 0.6735(2) 0.0402(2) 0.0597(2) 0.0474(6) Uani 1 1 d . . . . .
N2 N 0.6717(2) 0.3484(2) 0.3387(2) 0.0482(6) Uani 1 1 d . . . . .
N4 N 0.6608(2) -0.0412(2) 0.2535(2) 0.0504(6) Uani 1 1 d . . . . .
C28 C 0.9246(3) 0.0791(3) 0.1156(3) 0.0555(8) Uani 1 1 d . . . . .
H28 H 0.912909 0.134953 0.068046 0.067 Uiso 1 1 calc R U . . .
C19 C 0.6639(3) -0.0579(3) 0.0767(3) 0.0511(7) Uani 1 1 d . . . . .
O22 O 0.2979(3) 0.4286(3) 0.2461(3) 0.0984(12) Uani 1 1 d . . . . .
C18 C 0.7554(3) -0.0696(3) 0.3096(3) 0.0572(8) Uani 1 1 d . . . . .
H18A H 0.764287 -0.141523 0.330614 0.069 Uiso 1 1 calc R U . . .
H18B H 0.742902 -0.037548 0.367558 0.069 Uiso 1 1 calc R U . . .
C10 C 0.9148(3) 0.3241(3) 0.1682(3) 0.0623(9) Uani 1 1 d . . . . .
C14 C 0.9078(4) 0.1915(3) 0.3008(3) 0.0663(10) Uani 1 1 d . . . . .
H14 H 0.867171 0.148146 0.346176 0.080 Uiso 1 1 calc R U . . .
C24 C 0.8558(3) -0.0375(3) 0.2460(3) 0.0539(8) Uani 1 1 d . . . . .
C5 C 0.6895(3) 0.4450(3) 0.3199(3) 0.0497(7) Uani 1 1 d . . . . .
C22 C 0.6656(3) 0.0447(3) -0.1101(3) 0.0624(9) Uani 1 1 d . . . . .
H22 H 0.666534 0.080615 -0.173321 0.075 Uiso 1 1 calc R U . . .
C23 C 0.6731(3) 0.0919(3) -0.0318(3) 0.0526(8) Uani 1 1 d . . . . .
H23 H 0.677876 0.160435 -0.042540 0.063 Uiso 1 1 calc R U . . .
C1 C 0.6614(4) 0.4580(3) 0.0710(3) 0.0686(11) Uani 1 1 d . . . . .
H1A H 0.589930 0.474785 0.104882 0.082 Uiso 1 1 calc R U . . .
H1B H 0.656109 0.407068 0.032154 0.082 Uiso 1 1 calc R U . . .
C4 C 0.8504(3) 0.3930(3) 0.0977(3) 0.0618(10) Uani 1 1 d . . . . .
H4A H 0.849337 0.362386 0.040390 0.074 Uiso 1 1 calc R U . . .
H4B H 0.883227 0.454882 0.076572 0.074 Uiso 1 1 calc R U . . .
C29 C 0.4797(3) 0.2389(3) 0.1960(3) 0.0512(7) Uani 1 1 d . . . . .
C17 C 0.6657(4) -0.1104(3) 0.1798(4) 0.0726(12) Uani 1 1 d . . . . .
H17A H 0.731271 -0.156538 0.182954 0.087 Uiso 1 1 calc R U . . .
H17B H 0.604801 -0.149501 0.197734 0.087 Uiso 1 1 calc R U . . .
O20 O -0.0485(5) 0.2709(5) 0.9032(5) 0.155(2) Uani 1 1 d . . . . .
C6 C 0.6678(4) 0.5037(3) 0.3926(3) 0.0680(10) Uani 1 1 d . . . . .
H6 H 0.676989 0.571386 0.378407 0.082 Uiso 1 1 calc R U . . .
C3 C 0.7341(4) 0.4859(3) 0.2184(3) 0.0625(10) Uani 1 1 d . . . . .
H3A H 0.807034 0.501489 0.218566 0.075 Uiso 1 1 calc R U . . .
H3B H 0.690671 0.547862 0.196646 0.075 Uiso 1 1 calc R U . . .
C27 C 1.0278(3) 0.0310(4) 0.1208(4) 0.0740(12) Uani 1 1 d . . . . .
H27 H 1.085597 0.054221 0.076973 0.089 Uiso 1 1 calc R U . . .
C7 C 0.6322(5) 0.4603(4) 0.4871(3) 0.0804(13) Uani 1 1 d . . . . .
H7 H 0.619392 0.498183 0.537664 0.096 Uiso 1 1 calc R U . . .
C21 C 0.6568(4) -0.0566(4) -0.0922(4) 0.0700(11) Uani 1 1 d . . . . .
H21 H 0.652094 -0.089940 -0.143745 0.084 Uiso 1 1 calc R U . . .
O18 O 0.1084(6) 0.3026(4) 0.7960(4) 0.152(3) Uani 1 1 d . . . . .
C20 C 0.6549(4) -0.1080(3) 0.0011(4) 0.0675(11) Uani 1 1 d . . . . .
H20 H 0.647604 -0.176148 0.013681 0.081 Uiso 1 1 calc R U . . .
C11 C 1.0249(4) 0.3238(5) 0.1721(5) 0.0963(19) Uani 1 1 d . . . . .
H11 H 1.064021 0.370841 0.130114 0.116 Uiso 1 1 calc R U . . .
C15 C 0.5567(4) -0.0449(3) 0.3227(4) 0.0754(12) Uani 1 1 d . . . . .
H15A H 0.496579 -0.031278 0.284491 0.090 Uiso 1 1 calc R U . . .
H15B H 0.550601 0.007867 0.362132 0.090 Uiso 1 1 calc R U . . .
C9 C 0.6353(4) 0.3075(3) 0.4304(3) 0.0655(10) Uani 1 1 d . . . . .
H9 H 0.622791 0.240524 0.443187 0.079 Uiso 1 1 calc R U . . .
C25 C 0.9572(4) -0.0865(4) 0.2529(4) 0.0772(12) Uani 1 1 d . . . . .
H25 H 0.967388 -0.143613 0.299363 0.093 Uiso 1 1 calc R U . . .
C8 C 0.6161(5) 0.3623(4) 0.5057(3) 0.0823(14) Uani 1 1 d . . . . .
H8 H 0.592145 0.332407 0.568994 0.099 Uiso 1 1 calc R U . . .
O10 O 0.4534(5) 0.5668(4) 0.2518(4) 0.1346(19) Uani 1 1 d . . . . .
O19 O 0.0449(6) 0.3933(4) 0.9196(5) 0.157(3) Uani 1 1 d . . . . .
C2 C 0.6969(6) 0.5516(4) 0.0018(4) 0.1003(19) Uani 1 1 d . . . . .
H2A H 0.758560 0.532685 -0.043258 0.150 Uiso 1 1 calc R U . . .
H2B H 0.715634 0.597570 0.039413 0.150 Uiso 1 1 calc R U . . .
H2C H 0.638668 0.582969 -0.034093 0.150 Uiso 1 1 calc R U . . .
C26 C 1.0442(4) -0.0511(4) 0.1910(5) 0.0871(15) Uani 1 1 d . . . . .
H26 H 1.113682 -0.082699 0.196756 0.105 Uiso 1 1 calc R U . . .
C13 C 1.0164(5) 0.1884(5) 0.3045(5) 0.0984(19) Uani 1 1 d . . . . .
H13 H 1.049370 0.142514 0.351721 0.118 Uiso 1 1 calc R U . . .
O15 O 1.2418(7) 0.0286(7) 0.3344(4) 0.181(3) Uani 1 1 d . . . . .
C16 C 0.5471(5) -0.1446(4) 0.3912(6) 0.110(2) Uani 1 1 d . . . . .
H16A H 0.559558 -0.198121 0.353215 0.165 Uiso 1 1 calc R U . . .
H16B H 0.475903 -0.144151 0.427347 0.165 Uiso 1 1 calc R U . . .
H16C H 0.599796 -0.154257 0.435991 0.165 Uiso 1 1 calc R U . . .
C12 C 1.0754(5) 0.2520(6) 0.2396(6) 0.114(2) Uani 1 1 d . . . . .
H12 H 1.149673 0.247988 0.239937 0.137 Uiso 1 1 calc R U . . .
O13 O 0.3620(10) 0.7253(6) 0.2318(7) 0.254(6) Uani 1 1 d . . . . .
O14 O 1.1366(8) -0.0148(8) 0.4683(9) 0.289(8) Uani 1 1 d . . . . .
O6 O 0.3093(9) 0.3228(9) 0.4651(9) 0.248(5) Uani 1 1 d . . . . .
O7 O 0.1551(9) 0.4027(10) 0.4270(8) 0.289(7) Uani 1 1 d . . . . .
O21 O 0.1077(8) 0.2229(7) 0.9508(6) 0.224(5) Uani 1 1 d . . . . .
O12 O 0.5353(9) 0.6987(7) 0.1776(11) 0.281(7) Uani 1 1 d . . . . .
O8 O 0.1674(11) 0.3279(8) 0.5829(5) 0.255(6) Uani 1 1 d . . . . .
O16 O 1.3053(11) -0.0265(11) 0.4789(6) 0.328(9) Uani 1 1 d . . . . .
O11 O 0.4227(12) 0.6506(9) 0.1056(7) 0.287(7) Uani 1 1 d . . . . .
O17 O 1.2624(10) -0.1325(8) 0.3875(12) 0.295(7) Uani 1 1 d . . . . .
O9 O 0.1556(18) 0.2395(11) 0.4709(13) 0.418(12) Uani 1 1 d . . . . .

loop_
_atom_site_aniso_label
_atom_site_aniso_U_11
_atom_site_aniso_U_22
_atom_site_aniso_U_33
_atom_site_aniso_U_23
_atom_site_aniso_U_13
_atom_site_aniso_U_12
Ru1 0.04514(14) 0.03349(13) 0.03876(13) -0.00387(9) -0.00508(9) -0.01409(9)
Ru2 0.04431(14) 0.03179(13) 0.04461(14) -0.00319(9) -0.00752(10) -0.01204(9)
Cl4 0.0958(8) 0.0737(7) 0.0886(8) -0.0240(6) 0.0193(6) -0.0240(6)
Cl2 0.1109(9) 0.0577(6) 0.0769(7) -0.0117(5) -0.0138(6) -0.0114(6)
Cl3 0.1470(16) 0.193(2) 0.0714(8) 0.0035(10) -0.0119(9) 0.0862(16)
O2 0.0567(13) 0.0364(11) 0.0422(11) -0.0032(8) -0.0069(9) -0.0140(9)
Cl1 0.251(3) 0.1223(15) 0.1120(14) 0.0145(11) -0.0877(17) -0.0618(17)
O1 0.0557(13) 0.0390(11) 0.0444(11) -0.0005(9) -0.0045(9) -0.0142(9)
O5 0.0458(13) 0.0523(14) 0.106(2) -0.0200(14) -0.0157(13) -0.0064(10)
O4 0.0461(12) 0.0389(12) 0.0759(16) -0.0106(11) -0.0162(11) -0.0092(9)
O3 0.0473(12) 0.0402(12) 0.0674(15) -0.0097(10) -0.0073(11) -0.0105(9)
N3 0.0488(14) 0.0474(15) 0.0613(16) -0.0178(13) -0.0101(12) -0.0140(12)
N6 0.0461(14) 0.0438(14) 0.0530(15) -0.0099(11) -0.0053(11) -0.0118(11)
N1 0.0646(17) 0.0371(13) 0.0457(14) -0.0023(11) -0.0025(12) -0.0209(12)
N5 0.0477(14) 0.0401(14) 0.0590(16) -0.0141(12) -0.0100(12) -0.0089(11)
N2 0.0535(15) 0.0473(15) 0.0457(14) -0.0093(11) -0.0017(12) -0.0148(12)
N4 0.0542(15) 0.0347(13) 0.0613(17) 0.0018(11) -0.0084(13) -0.0129(11)
C28 0.0527(18) 0.0530(19) 0.064(2) -0.0159(16) -0.0005(16) -0.0161(15)
C19 0.0503(17) 0.0398(16) 0.068(2) -0.0117(15) -0.0121(15) -0.0140(13)
O22 0.103(3) 0.074(2) 0.113(3) -0.026(2) 0.014(2) -0.0052(19)
C18 0.063(2) 0.0443(18) 0.060(2) 0.0062(15) -0.0103(17) -0.0092(15)
C10 0.054(2) 0.061(2) 0.079(3) -0.0243(19) 0.0023(18) -0.0242(17)
C14 0.070(2) 0.062(2) 0.078(3) -0.0193(19) -0.035(2) -0.0052(18)
C24 0.0538(18) 0.0433(17) 0.065(2) -0.0054(15) -0.0122(16) -0.0076(14)
C5 0.0570(18) 0.0445(17) 0.0506(18) -0.0122(14) -0.0060(14) -0.0119(14)
C22 0.063(2) 0.073(2) 0.059(2) -0.0204(18) -0.0143(17) -0.0130(18)
C23 0.060(2) 0.0500(18) 0.0514(18) -0.0107(14) -0.0129(15) -0.0110(15)
C1 0.095(3) 0.050(2) 0.058(2) 0.0095(16) -0.019(2) -0.014(2)
C4 0.069(2) 0.0506(19) 0.066(2) -0.0120(16) 0.0154(18) -0.0289(17)
C29 0.0475(17) 0.0446(17) 0.063(2) -0.0044(14) -0.0116(15) -0.0116(13)
C17 0.102(3) 0.0379(18) 0.084(3) -0.0047(18) -0.024(2) -0.0254(19)
O20 0.135(4) 0.144(5) 0.199(6) -0.076(5) 0.032(4) -0.063(4)
C6 0.085(3) 0.052(2) 0.072(3) -0.0220(19) -0.009(2) -0.0131(19)
C3 0.088(3) 0.0429(18) 0.061(2) -0.0122(16) -0.0005(19) -0.0255(18)
C27 0.052(2) 0.078(3) 0.096(3) -0.026(3) 0.005(2) -0.0188(19)
C7 0.107(4) 0.080(3) 0.062(2) -0.037(2) 0.001(2) -0.017(3)
C21 0.072(3) 0.075(3) 0.078(3) -0.038(2) -0.020(2) -0.016(2)
O18 0.214(7) 0.116(4) 0.107(3) -0.022(3) 0.064(4) -0.036(4)
C20 0.068(2) 0.049(2) 0.095(3) -0.024(2) -0.017(2) -0.0168(17)
C11 0.058(3) 0.109(4) 0.134(5) -0.045(4) 0.008(3) -0.039(3)
C15 0.059(2) 0.060(2) 0.093(3) 0.016(2) 0.010(2) -0.0145(18)
C9 0.091(3) 0.060(2) 0.0465(19) -0.0090(16) 0.0044(19) -0.022(2)
C25 0.060(2) 0.066(3) 0.103(3) -0.002(2) -0.021(2) 0.0013(19)
C8 0.113(4) 0.082(3) 0.051(2) -0.016(2) 0.013(2) -0.027(3)
O10 0.153(5) 0.088(3) 0.149(4) 0.026(3) -0.031(4) -0.011(3)
O19 0.187(6) 0.105(4) 0.183(6) -0.072(4) 0.075(5) -0.077(4)
C2 0.162(6) 0.063(3) 0.071(3) 0.020(2) -0.021(3) -0.029(3)
C26 0.053(2) 0.078(3) 0.132(5) -0.021(3) -0.016(3) 0.000(2)
C13 0.076(3) 0.095(4) 0.142(5) -0.046(4) -0.054(4) 0.004(3)
O15 0.192(7) 0.238(8) 0.085(3) 0.009(4) -0.007(4) 0.021(6)
C16 0.093(4) 0.072(3) 0.140(5) 0.028(3) 0.023(4) -0.023(3)
C12 0.056(3) 0.134(6) 0.175(7) -0.067(5) -0.039(4) -0.006(3)
O13 0.319(12) 0.126(5) 0.222(9) 0.025(5) 0.106(8) 0.081(7)
O14 0.196(9) 0.263(12) 0.290(12) 0.082(9) 0.125(9) 0.056(8)
O6 0.196(9) 0.255(12) 0.316(14) -0.044(10) -0.128(9) -0.006(8)
O7 0.211(9) 0.327(15) 0.222(9) 0.150(9) 0.001(7) 0.059(9)
O21 0.254(10) 0.192(8) 0.171(7) 0.035(6) -0.018(6) 0.074(7)
O12 0.233(10) 0.155(7) 0.47(2) -0.033(10) -0.017(11) -0.114(7)
O8 0.428(17) 0.269(11) 0.099(5) -0.022(5) -0.020(7) -0.173(11)
O16 0.367(15) 0.463(18) 0.145(6) -0.157(9) -0.135(8) 0.244(14)
O11 0.439(18) 0.261(11) 0.191(8) -0.113(8) -0.188(10) 0.124(11)
O17 0.255(12) 0.171(9) 0.43(2) -0.068(10) -0.028(12) 0.085(8)
O9 0.68(3) 0.277(15) 0.43(2) -0.104(14) -0.32(2) -0.163(18)

loop_
_atom_type_symbol
_atom_type_description
_atom_type_scat_dispersion_real
_atom_type_scat_dispersion_imag
_atom_type_scat_source
C C 0.0181 0.0091 'International Tables Vol C Tables 4.2.6.8 and 6.1.1.4'
H H 0.0000 0.0000 'International Tables Vol C Tables 4.2.6.8 and 6.1.1.4'
Cl Cl 0.3639 0.7018 'International Tables Vol C Tables 4.2.6.8 and 6.1.1.4'
N N 0.0311 0.0180 'International Tables Vol C Tables 4.2.6.8 and 6.1.1.4'
O O 0.0492 0.0322 'International Tables Vol C Tables 4.2.6.8 and 6.1.1.4'
Ru Ru 0.0552 3.2960 'International Tables Vol C Tables 4.2.6.8 and 6.1.1.4'

loop_
_geom_angle_atom_site_label_1
_geom_angle_atom_site_label_2
_geom_angle_atom_site_label_3
_geom_angle
_geom_angle_site_symmetry_1
_geom_angle_site_symmetry_3
O2 Ru1 Ru2 50.51(7) . .
O2 Ru1 O1 100.46(9) . .
O2 Ru1 O3 90.27(10) . .
O2 Ru1 N3 95.02(11) . .
O2 Ru1 N1 88.37(10) . .
O2 Ru1 N2 167.98(11) . .
O1 Ru1 Ru2 50.05(7) . .
O1 Ru1 O3 89.91(10) . .
O1 Ru1 N3 94.33(12) . .
O1 Ru1 N1 170.02(11) . .
O1 Ru1 N2 90.99(11) . .
O3 Ru1 Ru2 87.43(6) . .
O3 Ru1 N1 94.74(11) . .
O3 Ru1 N2 86.05(11) . .
N3 Ru1 Ru2 100.02(8) . .
N3 Ru1 O3 172.51(10) . .
N3 Ru1 N1 80.15(12) . .
N3 Ru1 N2 87.70(12) . .
N1 Ru1 Ru2 138.87(8) . .
N2 Ru1 Ru2 140.49(8) . .
N2 Ru1 N1 80.55(11) . .
O2 Ru2 Ru1 49.97(7) . .
O2 Ru2 O4 90.35(10) . .
O2 Ru2 N6 94.28(11) . .
O2 Ru2 N5 90.49(11) . .
O2 Ru2 N4 169.10(11) . .
O1 Ru2 Ru1 50.60(7) . .
O1 Ru2 O2 100.47(9) . .
O1 Ru2 O4 89.70(10) . .
O1 Ru2 N6 94.86(11) . .
O1 Ru2 N5 168.25(11) . .
O1 Ru2 N4 89.02(11) . .
O4 Ru2 Ru1 87.33(6) . .
O4 Ru2 N5 85.97(11) . .
O4 Ru2 N4 95.10(11) . .
N6 Ru2 Ru1 99.86(8) . .
N6 Ru2 O4 172.81(10) . .
N6 Ru2 N5 88.49(11) . .
N6 Ru2 N4 79.45(11) . .
N5 Ru2 Ru1 139.83(8) . .
N5 Ru2 N4 80.51(12) . .
N4 Ru2 Ru1 139.58(9) . .
O18 Cl4 O20 113.1(4) . .
O19 Cl4 O20 106.6(4) . .
O19 Cl4 O18 112.1(4) . .
O19 Cl4 O21 116.1(6) . .
O21 Cl4 O20 100.6(6) . .
O21 Cl4 O18 108.0(5) . .
O13 Cl2 O10 111.9(4) . .
O12 Cl2 O10 105.8(6) . .
O12 Cl2 O13 109.9(8) . .
O11 Cl2 O10 110.0(6) . .
O11 Cl2 O13 112.8(8) . .
O11 Cl2 O12 106.0(10) . .
O15 Cl3 O14 109.5(6) . .
O15 Cl3 O16 112.5(8) . .
O15 Cl3 O17 104.9(7) . .
O14 Cl3 O16 103.4(8) . .
O14 Cl3 O17 120.7(9) . .
O16 Cl3 O17 106.0(7) . .
Ru1 O2 Ru2 79.52(9) . .
O7 Cl1 O6 101.5(7) . .
O7 Cl1 O8 117.0(9) . .
O7 Cl1 O9 112.8(10) . .
O8 Cl1 O6 104.1(7) . .
O8 Cl1 O9 108.9(9) . .
O9 Cl1 O6 112.0(11) . .
Ru2 O1 Ru1 79.34(9) . .
C29 O5 H5 109.5 . .
C29 O4 Ru2 120.2(2) . .
C29 O3 Ru1 119.8(2) . .
C10 N3 Ru1 113.8(3) . .
C14 N3 Ru1 124.8(3) . .
C14 N3 C10 121.2(4) . .
C28 N6 Ru2 125.4(3) . .
C24 N6 Ru2 114.2(2) . .
C24 N6 C28 120.3(3) . .
C1 N1 Ru1 111.0(2) . .
C4 N1 Ru1 103.0(2) . .
C4 N1 C1 110.9(3) . .
C4 N1 C3 110.2(3) . .
C3 N1 Ru1 110.9(2) . .
C3 N1 C1 110.5(3) . .
C19 N5 Ru2 117.0(3) . .
C19 N5 C23 120.1(3) . .
C23 N5 Ru2 122.9(2) . .
C5 N2 Ru1 116.8(2) . .
C5 N2 C9 119.5(3) . .
C9 N2 Ru1 123.6(3) . .
C18 N4 Ru2 103.6(2) . .
C18 N4 C17 109.8(3) . .
C18 N4 C15 110.1(3) . .
C17 N4 Ru2 110.5(2) . .
C17 N4 C15 110.7(4) . .
C15 N4 Ru2 111.9(2) . .
N6 C28 H28 119.8 . .
N6 C28 C27 120.4(4) . .
C27 C28 H28 119.8 . .
N5 C19 C17 117.1(3) . .
N5 C19 C20 120.9(4) . .
C20 C19 C17 122.0(3) . .
N4 C18 H18A 109.7 . .
N4 C18 H18B 109.7 . .
N4 C18 C24 109.6(3) . .
H18A C18 H18B 108.2 . .
C24 C18 H18A 109.7 . .
C24 C18 H18B 109.7 . .
N3 C10 C4 115.5(3) . .
N3 C10 C11 119.0(5) . .
C11 C10 C4 125.5(5) . .
N3 C14 H14 119.7 . .
N3 C14 C13 120.7(5) . .
C13 C14 H14 119.7 . .
N6 C24 C18 115.3(3) . .
N6 C24 C25 120.4(4) . .
C25 C24 C18 124.3(4) . .
N2 C5 C6 121.0(4) . .
N2 C5 C3 117.6(3) . .
C6 C5 C3 121.4(3) . .
C23 C22 H22 120.8 . .
C21 C22 H22 120.8 . .
C21 C22 C23 118.5(4) . .
N5 C23 C22 121.1(4) . .
N5 C23 H23 119.4 . .
C22 C23 H23 119.4 . .
N1 C1 H1A 108.7 . .
N1 C1 H1B 108.7 . .
N1 C1 C2 114.0(4) . .
H1A C1 H1B 107.6 . .
C2 C1 H1A 108.7 . .
C2 C1 H1B 108.7 . .
N1 C4 H4A 109.8 . .
N1 C4 H4B 109.8 . .
C10 C4 N1 109.5(3) . .
C10 C4 H4A 109.8 . .
C10 C4 H4B 109.8 . .
H4A C4 H4B 108.2 . .
O4 C29 O5 115.9(3) . .
O4 C29 O3 125.2(3) . .
O3 C29 O5 118.9(3) . .
N4 C17 H17A 108.7 . .
N4 C17 H17B 108.7 . .
C19 C17 N4 114.0(3) . .
C19 C17 H17A 108.7 . .
C19 C17 H17B 108.7 . .
H17A C17 H17B 107.6 . .
C5 C6 H6 120.5 . .
C5 C6 C7 118.9(4) . .
C7 C6 H6 120.5 . .
N1 C3 H3A 108.9 . .
N1 C3 H3B 108.9 . .
C5 C3 N1 113.3(3) . .
C5 C3 H3A 108.9 . .
C5 C3 H3B 108.9 . .
H3A C3 H3B 107.7 . .
C28 C27 H27 120.3 . .
C26 C27 C28 119.4(4) . .
C26 C27 H27 120.3 . .
C6 C7 H7 120.2 . .
C8 C7 C6 119.6(4) . .
C8 C7 H7 120.2 . .
C22 C21 H21 120.0 . .
C20 C21 C22 120.0(4) . .
C20 C21 H21 120.0 . .
C19 C20 H20 120.3 . .
C21 C20 C19 119.4(4) . .
C21 C20 H20 120.3 . .
C10 C11 H11 120.4 . .
C12 C11 C10 119.1(6) . .
C12 C11 H11 120.4 . .
N4 C15 H15A 108.7 . .
N4 C15 H15B 108.7 . .
N4 C15 C16 114.2(4) . .
H15A C15 H15B 107.6 . .
C16 C15 H15A 108.7 . .
C16 C15 H15B 108.7 . .
N2 C9 H9 119.3 . .
N2 C9 C8 121.4(4) . .
C8 C9 H9 119.3 . .
C24 C25 H25 120.1 . .
C24 C25 C26 119.8(5) . .
C26 C25 H25 120.1 . .
C7 C8 C9 119.5(4) . .
C7 C8 H8 120.2 . .
C9 C8 H8 120.2 . .
C1 C2 H2A 109.5 . .
C1 C2 H2B 109.5 . .
C1 C2 H2C 109.5 . .
H2A C2 H2B 109.5 . .
H2A C2 H2C 109.5 . .
H2B C2 H2C 109.5 . .
C27 C26 C25 119.5(4) . .
C27 C26 H26 120.2 . .
C25 C26 H26 120.2 . .
C14 C13 H13 120.1 . .
C12 C13 C14 119.9(6) . .
C12 C13 H13 120.1 . .
C15 C16 H16A 109.5 . .
C15 C16 H16B 109.5 . .
C15 C16 H16C 109.5 . .
H16A C16 H16B 109.5 . .
H16A C16 H16C 109.5 . .
H16B C16 H16C 109.5 . .
C11 C12 H12 120.0 . .
C13 C12 C11 119.9(5) . .
C13 C12 H12 120.0 . .

loop_
_geom_bond_atom_site_label_1
_geom_bond_atom_site_label_2
_geom_bond_distance
_geom_bond_site_symmetry_2
Ru1 Ru2 2.4388(3) .
Ru1 O2 1.899(2) .
Ru1 O1 1.918(2) .
Ru1 O3 2.069(2) .
Ru1 N3 2.047(3) .
Ru1 N1 2.129(3) .
Ru1 N2 2.077(3) .
Ru2 O2 1.914(2) .
Ru2 O1 1.903(2) .
Ru2 O4 2.065(2) .
Ru2 N6 2.057(3) .
Ru2 N5 2.086(3) .
Ru2 N4 2.135(3) .
Cl4 O20 1.410(6) .
Cl4 O18 1.387(5) .
Cl4 O19 1.372(5) .
Cl4 O21 1.384(7) .
Cl2 O10 1.432(5) .
Cl2 O13 1.346(7) .
Cl2 O12 1.343(9) .
Cl2 O11 1.272(7) .
Cl3 O15 1.319(7) .
Cl3 O14 1.330(8) .
Cl3 O16 1.388(11) .
Cl3 O17 1.437(11) .
Cl1 O6 1.507(11) .
Cl1 O7 1.310(8) .
Cl1 O8 1.334(7) .
Cl1 O9 1.336(11) .
O5 H5 0.8200 .
O5 C29 1.297(4) .
O4 C29 1.265(4) .
O3 C29 1.269(4) .
N3 C10 1.352(5) .
N3 C14 1.343(5) .
N6 C28 1.349(5) .
N6 C24 1.347(5) .
N1 C1 1.511(5) .
N1 C4 1.502(5) .
N1 C3 1.510(5) .
N5 C19 1.338(4) .
N5 C23 1.346(5) .
N2 C5 1.341(5) .
N2 C9 1.343(5) .
N4 C18 1.493(5) .
N4 C17 1.506(5) .
N4 C15 1.509(5) .
C28 H28 0.9300 .
C28 C27 1.380(6) .
C19 C17 1.492(6) .
C19 C20 1.382(6) .
C18 H18A 0.9700 .
C18 H18B 0.9700 .
C18 C24 1.501(5) .
C10 C4 1.490(7) .
C10 C11 1.394(6) .
C14 H14 0.9300 .
C14 C13 1.370(7) .
C24 C25 1.367(6) .
C5 C6 1.377(5) .
C5 C3 1.485(5) .
C22 H22 0.9300 .
C22 C23 1.386(5) .
C22 C21 1.378(6) .
C23 H23 0.9300 .
C1 H1A 0.9700 .
C1 H1B 0.9700 .
C1 C2 1.533(6) .
C4 H4A 0.9700 .
C4 H4B 0.9700 .
C17 H17A 0.9700 .
C17 H17B 0.9700 .
C6 H6 0.9300 .
C6 C7 1.382(7) .
C3 H3A 0.9700 .
C3 H3B 0.9700 .
C27 H27 0.9300 .
C27 C26 1.366(8) .
C7 H7 0.9300 .
C7 C8 1.354(7) .
C21 H21 0.9300 .
C21 C20 1.365(7) .
C20 H20 0.9300 .
C11 H11 0.9300 .
C11 C12 1.392(10) .
C15 H15A 0.9700 .
C15 H15B 0.9700 .
C15 C16 1.527(6) .
C9 H9 0.9300 .
C9 C8 1.370(6) .
C25 H25 0.9300 .
C25 C26 1.375(7) .
C8 H8 0.9300 .
C2 H2A 0.9600 .
C2 H2B 0.9600 .
C2 H2C 0.9600 .
C26 H26 0.9300 .
C13 H13 0.9300 .
C13 C12 1.350(10) .
C16 H16A 0.9600 .
C16 H16B 0.9600 .
C16 H16C 0.9600 .
C12 H12 0.9300 .

loop_
_geom_torsion_atom_site_label_1
_geom_torsion_atom_site_label_2
_geom_torsion_atom_site_label_3
_geom_torsion_atom_site_label_4
_geom_torsion
_geom_torsion_site_symmetry_1
_geom_torsion_site_symmetry_2
_geom_torsion_site_symmetry_3
_geom_torsion_site_symmetry_4
Ru1 O3 C29 O5 179.5(3) . . . .
Ru1 O3 C29 O4 -2.3(5) . . . .
Ru1 N3 C10 C4 -2.9(4) . . . .
Ru1 N3 C10 C11 177.6(4) . . . .
Ru1 N3 C14 C13 -178.6(3) . . . .
Ru1 N1 C1 C2 -169.2(4) . . . .
Ru1 N1 C4 C10 -44.3(3) . . . .
Ru1 N1 C3 C5 -8.7(4) . . . .
Ru1 N2 C5 C6 175.8(3) . . . .
Ru1 N2 C5 C3 -4.7(5) . . . .
Ru1 N2 C9 C8 -177.9(4) . . . .
Ru2 O4 C29 O5 -179.8(3) . . . .
Ru2 O4 C29 O3 2.0(5) . . . .
Ru2 N6 C28 C27 -179.4(3) . . . .
Ru2 N6 C24 C18 -0.4(4) . . . .
Ru2 N6 C24 C25 179.9(3) . . . .
Ru2 N5 C19 C17 -3.0(4) . . . .
Ru2 N5 C19 C20 178.3(3) . . . .
Ru2 N5 C23 C22 -179.0(3) . . . .
Ru2 N4 C18 C24 -43.8(3) . . . .
Ru2 N4 C17 C19 -10.4(5) . . . .
Ru2 N4 C15 C16 -168.7(5) . . . .
O1 Ru1 O2 Ru2 3.51(9) . . . .
O3 Ru1 O2 Ru2 -86.45(9) . . . .
N3 Ru1 O2 Ru2 98.86(10) . . . .
N3 C10 C4 N1 33.5(4) . . . .
N3 C10 C11 C12 2.0(8) . . . .
N3 C14 C13 C12 0.8(8) . . . .
N6 C28 C27 C26 0.0(7) . . . .
N6 C24 C25 C26 -0.4(7) . . . .
N1 Ru1 O2 Ru2 178.82(10) . . . .
N5 C19 C17 N4 9.1(6) . . . .
N5 C19 C20 C21 0.5(6) . . . .
N2 Ru1 O2 Ru2 -158.5(5) . . . .
N2 C5 C6 C7 3.2(7) . . . .
N2 C5 C3 N1 9.0(5) . . . .
N2 C9 C8 C7 1.2(9) . . . .
N4 C18 C24 N6 31.3(4) . . . .
N4 C18 C24 C25 -149.0(4) . . . .
C28 N6 C24 C18 -177.5(3) . . . .
C28 N6 C24 C25 2.8(6) . . . .
C28 C27 C26 C25 2.3(8) . . . .
C19 N5 C23 C22 -1.8(5) . . . .
C18 N4 C17 C19 -124.1(4) . . . .
C18 N4 C15 C16 -54.1(6) . . . .
C18 C24 C25 C26 179.9(5) . . . .
C10 N3 C14 C13 -3.3(6) . . . .
C10 C11 C12 C13 -4.5(9) . . . .
C14 N3 C10 C4 -178.7(3) . . . .
C14 N3 C10 C11 1.8(6) . . . .
C14 C13 C12 C11 3.0(10) . . . .
C24 N6 C28 C27 -2.6(5) . . . .
C24 C25 C26 C27 -2.2(8) . . . .
C5 N2 C9 C8 -0.2(7) . . . .
C5 C6 C7 C8 -2.1(8) . . . .
C22 C21 C20 C19 -1.2(7) . . . .
C23 N5 C19 C17 179.6(4) . . . .
C23 N5 C19 C20 1.0(5) . . . .
C23 C22 C21 C20 0.4(7) . . . .
C1 N1 C4 C10 -163.1(3) . . . .
C1 N1 C3 C5 114.8(4) . . . .
C4 N1 C1 C2 -55.3(5) . . . .
C4 N1 C3 C5 -122.2(4) . . . .
C4 C10 C11 C12 -177.4(5) . . . .
C17 N4 C18 C24 74.3(4) . . . .
C17 N4 C15 C16 67.6(6) . . . .
C17 C19 C20 C21 -178.1(4) . . . .
C6 C5 C3 N1 -171.5(4) . . . .
C6 C7 C8 C9 0.0(9) . . . .
C3 N1 C1 C2 67.3(5) . . . .
C3 N1 C4 C10 74.2(4) . . . .
C3 C5 C6 C7 -176.3(5) . . . .
C21 C22 C23 N5 1.1(6) . . . .
C20 C19 C17 N4 -172.2(4) . . . .
C11 C10 C4 N1 -147.1(4) . . . .
C15 N4 C18 C24 -163.6(3) . . . .
C15 N4 C17 C19 114.1(4) . . . .
C9 N2 C5 C6 -2.0(6) . . . .
C9 N2 C5 C3 177.5(4) . . . .

loop_
_smtbx_masks_void_nr
_smtbx_masks_void_average_x
_smtbx_masks_void_average_y
_smtbx_masks_void_average_z
_smtbx_masks_void_volume
_smtbx_masks_void_count_electrons
1 0.000 0.500 0.500 228.2 74.4
